data_7245102
loop_
_publ_author_name
'Gu, Wen-Jun'
'Gu, Jinzhong'
'Kirillova, Marina'
'Kirillov, Alexander'

_publ_section_title
;
 Zn(II) metal-organic architectures from ether-bridged tetracarboxylate
 linkers: assembly, structural variety and catalytic features
;
_journal_name_full CrystEngComm
_journal_paper_doi 10.1039/D2CE00722C
_journal_year 2022
_chemical_formula_sum 'C52 H38 N4 O21 Zn2'
_chemical_formula_weight 1185.60
_space_group_crystal_system monoclinic
_space_group_IT_number 14
_space_group_name_Hall '-P 2ybc'
_space_group_name_H-M_alt 'P 1 21/c 1'
_atom_sites_solution_hydrogens mixed
_audit_creation_method SHELXL-2014/7
_audit_update_record
;
2021-12-01 deposited with the CCDC.	2022-06-27 downloaded from the CCDC.
;
_cell_angle_alpha 90
_cell_angle_beta 90.123(4)
_cell_angle_gamma 90
_cell_formula_units_Z 4
_cell_length_a 16.2368(6)
_cell_length_b 21.9026(9)
_cell_length_c 14.2576(6)
_cell_measurement_reflns_used 25826
_cell_measurement_temperature 293(2)
_cell_measurement_theta_max 70.191
_cell_measurement_theta_min 3.388
_cell_volume 5070.4(4)
_computing_cell_refinement 'Bruker SAINT'
_computing_data_collection 'Bruker APEX2'
_computing_data_reduction 'Bruker SAINT'
_computing_molecular_graphics 'Bruker SHELXTL'
_computing_publication_material 'Bruker SHELXTL'
_computing_structure_refinement 'SHELXL-2014/7 (Sheldrick, 2014)'
_computing_structure_solution 'SHELXL-2014/7 (Sheldrick, 2014)'
_diffrn_ambient_temperature 293(2)
_diffrn_measured_fraction_theta_full 0.998
_diffrn_measured_fraction_theta_max 0.980
_diffrn_measurement_device_type 'Bruker APE-II CCD'
_diffrn_measurement_method '\f and \w scans'
_diffrn_radiation_type CuK\a
_diffrn_radiation_wavelength 1.54184
_diffrn_reflns_av_R_equivalents 0.0730
_diffrn_reflns_av_unetI/netI 0.0843
_diffrn_reflns_Laue_measured_fraction_full 0.998
_diffrn_reflns_Laue_measured_fraction_max 0.980
_diffrn_reflns_limit_h_max 19
_diffrn_reflns_limit_h_min -17
_diffrn_reflns_limit_k_max 26
_diffrn_reflns_limit_k_min -26
_diffrn_reflns_limit_l_max 17
_diffrn_reflns_limit_l_min -10
_diffrn_reflns_number 25826
_diffrn_reflns_point_group_measured_fraction_full 0.998
_diffrn_reflns_point_group_measured_fraction_max 0.980
_diffrn_reflns_theta_full 67.684
_diffrn_reflns_theta_max 70.191
_diffrn_reflns_theta_min 3.388
_diffrn_source 'fine-focus sealed tube'
_exptl_absorpt_coefficient_mu 1.921
_exptl_absorpt_correction_T_max 0.749
_exptl_absorpt_correction_T_min 0.700
_exptl_absorpt_correction_type multi-scan
_exptl_absorpt_process_details SADABS
_exptl_crystal_colour colourless
_exptl_crystal_density_diffrn 1.553
_exptl_crystal_description block
_exptl_crystal_F_000 2424
_exptl_crystal_size_max 0.200
_exptl_crystal_size_mid 0.180
_exptl_crystal_size_min 0.160
_exptl_transmission_factor_max 0.735
_exptl_transmission_factor_min 0.715
_refine_diff_density_max 0.819
_refine_diff_density_min -0.269
_refine_diff_density_rms 0.072
_refine_ls_extinction_method none
_refine_ls_goodness_of_fit_ref 0.997
_refine_ls_hydrogen_treatment constr
_refine_ls_matrix_type full
_refine_ls_number_parameters 712
_refine_ls_number_reflns 9460
_refine_ls_number_restraints 0
_refine_ls_restrained_S_all 0.997
_refine_ls_R_factor_all 0.1231
_refine_ls_R_factor_gt 0.0575
_refine_ls_shift/su_max 0.002
_refine_ls_shift/su_mean 0.000
_refine_ls_structure_factor_coef Fsqd
_refine_ls_weighting_details 'w=1/[\s^2^(Fo^2^)+(0.0485P)^2^+1.6696P] where P=(Fo^2^+2Fc^2^)/3'
_refine_ls_weighting_scheme calc
_refine_ls_wR_factor_gt 0.1218
_refine_ls_wR_factor_ref 0.1604
_reflns_Friedel_coverage 0.000
_reflns_number_gt 4970
_reflns_number_total 9460
_reflns_threshold_expression 'I > 2\s(I)'
_cod_data_source_file d2ce00722c1.cif
_cod_data_source_block 475-9Zn2
_cod_original_sg_symbol_H-M 'P 21/c'
_cod_database_code 7245102
_shelx_shelxl_version_number 2014/7
_shelx_space_group_comment
;
The symmetry employed for this shelxl refinement is uniquely defined
by the following loop, which should always be used as a source of
symmetry information in preference to the above space-group names.
They are only intended as comments.
;
_shelx_estimated_absorpt_t_min 0.700
_shelx_estimated_absorpt_t_max 0.749

loop_
_space_group_symop_operation_xyz
'x, y, z'
'-x, y+1/2, -z+1/2'
'-x, -y, -z'
'x, -y-1/2, z-1/2'

loop_
_atom_site_label
_atom_site_type_symbol
_atom_site_fract_x
_atom_site_fract_y
_atom_site_fract_z
_atom_site_U_iso_or_equiv
_atom_site_adp_type
_atom_site_occupancy
_atom_site_site_symmetry_order
_atom_site_calc_flag
_atom_site_refinement_flags_posn
_atom_site_refinement_flags_adp
_atom_site_refinement_flags_occupancy
_atom_site_disorder_assembly
_atom_site_disorder_group
Zn2 Zn 1.03990(4) 0.15508(3) -0.07972(4) 0.04116(18) Uani 1 1 d . . . . .
O11 O 0.95432(19) 0.17472(14) 0.0177(2) 0.0423(8) Uani 1 1 d . . . . .
O12 O 1.0568(2) 0.16897(16) 0.1181(3) 0.0542(10) Uani 1 1 d . . . . .
O13 O 0.9495(3) 0.05432(16) 0.1416(3) 0.0660(11) Uani 1 1 d . . . . .
O14 O 0.9308(3) 0.03822(16) 0.2941(3) 0.0731(12) Uani 1 1 d . . . . .
H14 H 0.9446 0.0033 0.2805 0.110 Uiso 1 1 d R U . . .
O15 O 0.92043(18) 0.28717(13) 0.1401(2) 0.0366(7) Uani 1 1 d . . . . .
O16 O 0.96731(19) 0.34690(14) 0.3080(2) 0.0450(8) Uani 1 1 d . . . . .
O17 O 1.0216(2) 0.43179(15) 0.2538(3) 0.0573(10) Uani 1 1 d . . . . .
O18 O 0.6465(3) 0.44468(18) -0.0077(3) 0.0863(15) Uani 1 1 d . . . . .
O19 O 0.6621(2) 0.34346(16) -0.0212(2) 0.0519(9) Uani 1 1 d . . . . .
H19 H 0.6151 0.3452 -0.0424 0.078 Uiso 1 1 d R U . . .
O20 O 1.0253(2) 0.06221(14) -0.0410(2) 0.0557(10) Uani 1 1 d . . . . .
H20A H 0.9825 0.0578 -0.0054 0.084 Uiso 1 1 d R U . . .
H20B H 1.0133 0.0407 -0.0900 0.084 Uiso 1 1 d R U . . .
N3 N 1.0799(3) 0.2460(2) -0.0968(3) 0.0567(12) Uani 1 1 d . . . . .
N4 N 1.1638(3) 0.1428(2) -0.1064(3) 0.0565(12) Uani 1 1 d . . . . .
C27 C 0.9832(3) 0.17462(19) 0.1008(3) 0.0378(11) Uani 1 1 d . . . . .
C28 C 0.9210(3) 0.1829(2) 0.1785(3) 0.0340(10) Uani 1 1 d . . . . .
C29 C 0.8953(3) 0.1348(2) 0.2354(3) 0.0418(12) Uani 1 1 d . . . . .
C30 C 0.8387(3) 0.1446(2) 0.3062(4) 0.0507(13) Uani 1 1 d . . . . .
H30 H 0.8218 0.1122 0.3437 0.061 Uiso 1 1 calc R U . . .
C31 C 0.8074(3) 0.2020(2) 0.3211(4) 0.0483(13) Uani 1 1 d . . . . .
H31 H 0.7686 0.2083 0.3680 0.058 Uiso 1 1 calc R U . . .
C32 C 0.8333(3) 0.2506(2) 0.2667(3) 0.0419(11) Uani 1 1 d . . . . .
H32 H 0.8128 0.2895 0.2780 0.050 Uiso 1 1 calc R U . . .
C33 C 0.8896(3) 0.24110(19) 0.1956(3) 0.0352(10) Uani 1 1 d . . . . .
C34 C 0.8740(3) 0.34150(19) 0.1336(3) 0.0353(10) Uani 1 1 d . . . . .
C35 C 0.9008(3) 0.3935(2) 0.1797(3) 0.0378(11) Uani 1 1 d . . . . .
C36 C 0.8582(3) 0.4478(2) 0.1651(4) 0.0525(14) Uani 1 1 d . . . . .
H36 H 0.8757 0.4834 0.1946 0.063 Uiso 1 1 calc R U . . .
C37 C 0.7905(3) 0.4489(2) 0.1072(4) 0.0517(14) Uani 1 1 d . . . . .
H37 H 0.7632 0.4857 0.0971 0.062 Uiso 1 1 calc R U . . .
C38 C 0.7619(3) 0.3963(2) 0.0634(3) 0.0446(12) Uani 1 1 d . . . . .
C39 C 0.8064(3) 0.3423(2) 0.0765(3) 0.0374(10) Uani 1 1 d . . . . .
H39 H 0.7899 0.3068 0.0462 0.045 Uiso 1 1 calc R U . . .
C40 C 0.9275(3) 0.0717(2) 0.2172(4) 0.0494(13) Uani 1 1 d . . . . .
C41 C 0.9687(3) 0.3913(2) 0.2520(3) 0.0386(11) Uani 1 1 d . . . . .
C42 C 0.6845(3) 0.3980(2) 0.0081(4) 0.0499(13) Uani 1 1 d . . . . .
C43 C 1.0339(4) 0.2950(3) -0.0905(5) 0.079(2) Uani 1 1 d . . . . .
H43 H 0.9790 0.2910 -0.0732 0.095 Uiso 1 1 calc R U . . .
C44 C 1.0654(6) 0.3532(3) -0.1089(6) 0.109(3) Uani 1 1 d . . . . .
H44 H 1.0320 0.3876 -0.1051 0.130 Uiso 1 1 calc R U . . .
C45 C 1.1460(7) 0.3580(4) -0.1325(6) 0.116(4) Uani 1 1 d . . . . .
H45 H 1.1684 0.3963 -0.1449 0.140 Uiso 1 1 calc R U . . .
C46 C 1.1948(5) 0.3074(4) -0.1383(5) 0.095(3) Uani 1 1 d . . . . .
H46 H 1.2503 0.3110 -0.1536 0.114 Uiso 1 1 calc R U . . .
C47 C 1.1604(4) 0.2506(3) -0.1210(4) 0.0635(17) Uani 1 1 d . . . . .
C48 C 1.2066(4) 0.1931(3) -0.1274(4) 0.0657(17) Uani 1 1 d . . . . .
C49 C 1.2898(4) 0.1909(4) -0.1528(5) 0.090(2) Uani 1 1 d . . . . .
H49 H 1.3192 0.2264 -0.1652 0.108 Uiso 1 1 calc R U . . .
C50 C 1.3264(5) 0.1352(5) -0.1586(6) 0.119(4) Uani 1 1 d . . . . .
H50 H 1.3809 0.1324 -0.1780 0.143 Uiso 1 1 calc R U . . .
C51 C 1.2837(5) 0.0829(4) -0.1363(6) 0.118(3) Uani 1 1 d . . . . .
H51 H 1.3087 0.0447 -0.1383 0.142 Uiso 1 1 calc R U . . .
C52 C 1.2013(4) 0.0896(3) -0.1105(5) 0.084(2) Uani 1 1 d . . . . .
H52 H 1.1715 0.0548 -0.0953 0.101 Uiso 1 1 calc R U . . .
Zn1 Zn 0.42439(4) 0.15764(3) 0.52802(5) 0.0504(2) Uani 1 1 d . . . . .
O1 O 0.8311(2) 0.43937(17) 0.4373(3) 0.0762(13) Uani 1 1 d . . . . .
O2 O 0.8020(2) 0.34177(16) 0.4660(2) 0.0534(9) Uani 1 1 d . . . . .
H2 H 0.8494 0.3414 0.4859 0.080 Uiso 1 1 d R U . . .
O3 O 0.4433(2) 0.43311(16) 0.1920(3) 0.0703(12) Uani 1 1 d . . . . .
O4 O 0.5036(2) 0.35338(15) 0.1302(2) 0.0475(9) Uani 1 1 d . . . . .
O5 O 0.54358(19) 0.29269(14) 0.2981(2) 0.0425(8) Uani 1 1 d . . . . .
O6 O 0.5901(3) 0.03003(17) 0.2157(3) 0.0928(16) Uani 1 1 d . . . . .
H1 H 0.5703 -0.0024 0.2335 0.139 Uiso 1 1 calc R U . . .
O7 O 0.4932(3) 0.06650(17) 0.3046(3) 0.0714(12) Uani 1 1 d . . . . .
O8 O 0.50987(19) 0.17224(15) 0.4294(2) 0.0447(8) Uani 1 1 d . . . . .
O9 O 0.4087(2) 0.19007(18) 0.3288(3) 0.0612(10) Uani 1 1 d . . . . .
O10 O 0.4066(3) 0.07047(18) 0.4702(3) 0.0927(16) Uani 1 1 d . . . . .
H10A H 0.4366 0.0422 0.4994 0.139 Uiso 1 1 d R U . . .
H10B H 0.4266 0.0691 0.4125 0.139 Uiso 1 1 d R U . . .
N1 N 0.4011(3) 0.2523(2) 0.5467(3) 0.0654(14) Uani 1 1 d . . . . .
N2 N 0.3038(3) 0.1585(3) 0.5758(4) 0.0735(16) Uani 1 1 d . . . . .
C1 C 0.4823(3) 0.1824(2) 0.3469(4) 0.0419(12) Uani 1 1 d . . . . .
C2 C 0.5465(3) 0.1873(2) 0.2708(3) 0.0378(11) Uani 1 1 d . . . . .
C3 C 0.5795(3) 0.1369(2) 0.2252(4) 0.0441(12) Uani 1 1 d . . . . .
C4 C 0.6382(3) 0.1443(2) 0.1562(4) 0.0523(14) Uani 1 1 d . . . . .
H4 H 0.6598 0.1102 0.1261 0.063 Uiso 1 1 calc R U . . .
C5 C 0.6649(3) 0.2022(2) 0.1318(4) 0.0490(13) Uani 1 1 d . . . . .
H5 H 0.7038 0.2071 0.0846 0.059 Uiso 1 1 calc R U . . .
C6 C 0.6335(3) 0.2526(2) 0.1779(3) 0.0431(12) Uani 1 1 d . . . . .
H6 H 0.6509 0.2917 0.1618 0.052 Uiso 1 1 calc R U . . .
C7 C 0.5762(3) 0.2444(2) 0.2481(3) 0.0368(11) Uani 1 1 d . . . . .
C8 C 0.5926(3) 0.3444(2) 0.3061(3) 0.0369(10) Uani 1 1 d . . . . .
C9 C 0.5684(3) 0.3974(2) 0.2594(3) 0.0413(12) Uani 1 1 d . . . . .
C10 C 0.6143(3) 0.4502(2) 0.2734(4) 0.0500(13) Uani 1 1 d . . . . .
H10 H 0.5982 0.4863 0.2445 0.060 Uiso 1 1 calc R U . . .
C11 C 0.6840(3) 0.4497(2) 0.3301(4) 0.0519(14) Uani 1 1 d . . . . .
H11 H 0.7148 0.4852 0.3378 0.062 Uiso 1 1 calc R U . . .
C12 C 0.7077(3) 0.3967(2) 0.3751(4) 0.0445(12) Uani 1 1 d . . . . .
C13 C 0.6608(3) 0.3445(2) 0.3638(3) 0.0400(11) Uani 1 1 d . . . . .
H13 H 0.6754 0.3090 0.3955 0.048 Uiso 1 1 calc R U . . .
C14 C 0.5497(3) 0.0746(2) 0.2521(4) 0.0535(14) Uani 1 1 d . . . . .
C15 C 0.5000(3) 0.3962(2) 0.1883(4) 0.0439(12) Uani 1 1 d . . . . .
C16 C 0.7858(3) 0.3958(2) 0.4298(4) 0.0493(13) Uani 1 1 d . . . . .
C17 C 0.2590(4) 0.1090(4) 0.5907(5) 0.098(3) Uani 1 1 d . . . . .
H17 H 0.2816 0.0705 0.5804 0.118 Uiso 1 1 calc R U . . .
C18 C 0.1771(5) 0.1145(6) 0.6222(7) 0.138(5) Uani 1 1 d . . . . .
H18 H 0.1465 0.0797 0.6354 0.165 Uiso 1 1 calc R U . . .
C19 C 0.1436(5) 0.1695(7) 0.6330(7) 0.153(6) Uani 1 1 d . . . . .
H19A H 0.0881 0.1726 0.6485 0.184 Uiso 1 1 calc R U . . .
C20 C 0.1889(5) 0.2212(5) 0.6217(5) 0.117(4) Uani 1 1 d . . . . .
H20 H 0.1669 0.2597 0.6326 0.141 Uiso 1 1 calc R U . . .
C21 C 0.2708(4) 0.2133(4) 0.5927(4) 0.077(2) Uani 1 1 d . . . . .
C22 C 0.3249(5) 0.2652(4) 0.5800(4) 0.080(2) Uani 1 1 d . . . . .
C23 C 0.3028(7) 0.3248(5) 0.5999(6) 0.119(4) Uani 1 1 d . . . . .
H23 H 0.2503 0.3334 0.6223 0.143 Uiso 1 1 calc R U . . .
C24 C 0.3573(8) 0.3703(5) 0.5869(7) 0.137(5) Uani 1 1 d . . . . .
H24 H 0.3429 0.4101 0.6028 0.164 Uiso 1 1 calc R U . . .
C25 C 0.4353(6) 0.3585(4) 0.5498(6) 0.120(4) Uani 1 1 d . . . . .
H25 H 0.4729 0.3897 0.5384 0.144 Uiso 1 1 calc R U . . .
C26 C 0.4541(5) 0.2968(3) 0.5306(5) 0.082(2) Uani 1 1 d . . . . .
H26 H 0.5054 0.2871 0.5058 0.099 Uiso 1 1 calc R U . . .
O21 O 0.1616(3) 0.06265(19) 0.1564(3) 0.0995(17) Uani 1 1 d . . . . .
H21A H 0.1215 0.0857 0.1416 0.149 Uiso 1 1 d R U . . .
H21B H 0.1583 0.0328 0.1185 0.149 Uiso 1 1 d R U . . .

loop_
_atom_site_aniso_label
_atom_site_aniso_U_11
_atom_site_aniso_U_22
_atom_site_aniso_U_33
_atom_site_aniso_U_23
_atom_site_aniso_U_13
_atom_site_aniso_U_12
Zn2 0.0397(4) 0.0400(4) 0.0438(4) 0.0003(3) 0.0033(3) 0.0001(3)
O11 0.0466(19) 0.043(2) 0.0370(18) -0.0035(15) 0.0025(15) 0.0016(16)
O12 0.0391(19) 0.062(2) 0.061(2) 0.0015(19) 0.0001(17) 0.0099(18)
O13 0.105(3) 0.040(2) 0.052(2) 0.0005(18) 0.022(2) 0.014(2)
O14 0.121(4) 0.035(2) 0.063(3) 0.0054(19) 0.023(2) 0.020(2)
O15 0.0406(17) 0.0262(16) 0.0429(19) 0.0002(14) 0.0075(15) 0.0008(14)
O16 0.052(2) 0.0347(18) 0.049(2) 0.0062(16) -0.0105(16) -0.0084(16)
O17 0.056(2) 0.043(2) 0.074(3) 0.0096(18) -0.012(2) -0.0182(18)
O18 0.081(3) 0.054(3) 0.124(4) 0.007(3) -0.046(3) 0.012(2)
O19 0.0401(18) 0.054(2) 0.061(2) -0.0095(19) -0.0058(17) 0.0057(17)
O20 0.068(2) 0.041(2) 0.059(2) 0.0011(17) 0.0167(19) 0.0051(18)
N3 0.063(3) 0.051(3) 0.057(3) 0.005(2) -0.011(2) -0.010(2)
N4 0.037(2) 0.072(3) 0.060(3) -0.012(3) 0.003(2) -0.001(2)
C27 0.038(3) 0.025(2) 0.050(3) 0.004(2) 0.005(2) -0.001(2)
C28 0.033(2) 0.032(2) 0.037(3) -0.004(2) 0.001(2) 0.000(2)
C29 0.048(3) 0.035(3) 0.042(3) -0.002(2) 0.003(2) -0.001(2)
C30 0.058(3) 0.040(3) 0.054(3) 0.009(2) 0.015(3) 0.002(2)
C31 0.051(3) 0.043(3) 0.051(3) -0.001(2) 0.017(3) 0.007(2)
C32 0.041(3) 0.038(3) 0.047(3) -0.005(2) 0.009(2) 0.007(2)
C33 0.038(2) 0.026(2) 0.041(3) -0.004(2) 0.002(2) 0.002(2)
C34 0.040(2) 0.028(2) 0.038(2) 0.003(2) 0.003(2) 0.006(2)
C35 0.041(3) 0.030(2) 0.043(3) 0.003(2) -0.001(2) -0.001(2)
C36 0.065(4) 0.031(3) 0.061(4) -0.005(2) -0.015(3) 0.001(3)
C37 0.064(3) 0.029(3) 0.062(4) 0.001(2) -0.006(3) 0.009(3)
C38 0.048(3) 0.043(3) 0.043(3) 0.008(2) -0.002(2) 0.004(2)
C39 0.040(2) 0.033(2) 0.039(3) -0.001(2) 0.002(2) -0.002(2)
C40 0.057(3) 0.035(3) 0.056(3) 0.001(3) 0.013(3) -0.001(2)
C41 0.044(3) 0.027(2) 0.044(3) -0.002(2) 0.004(2) 0.003(2)
C42 0.052(3) 0.045(3) 0.053(3) 0.003(3) 0.002(3) 0.006(3)
C43 0.086(5) 0.056(4) 0.096(5) -0.003(4) -0.029(4) 0.001(4)
C44 0.139(8) 0.056(5) 0.131(8) 0.007(4) -0.067(7) -0.004(5)
C45 0.155(9) 0.071(6) 0.123(8) 0.039(5) -0.054(7) -0.049(6)
C46 0.111(6) 0.104(6) 0.069(5) 0.014(5) -0.013(4) -0.055(5)
C47 0.075(4) 0.072(4) 0.043(3) 0.005(3) -0.007(3) -0.033(4)
C48 0.055(4) 0.097(5) 0.046(3) -0.011(3) 0.005(3) -0.026(4)
C49 0.062(4) 0.145(8) 0.064(4) -0.022(5) 0.006(4) -0.034(5)
C50 0.061(5) 0.186(11) 0.110(7) -0.062(7) 0.028(5) -0.010(6)
C51 0.060(5) 0.156(9) 0.138(8) -0.062(7) 0.012(5) 0.027(5)
C52 0.056(4) 0.093(5) 0.103(6) -0.034(4) 0.000(4) 0.014(4)
Zn1 0.0403(4) 0.0640(5) 0.0468(4) 0.0025(4) 0.0043(3) -0.0022(3)
O1 0.070(3) 0.054(3) 0.105(4) 0.003(2) -0.032(3) -0.010(2)
O2 0.0410(19) 0.059(2) 0.060(2) 0.0124(19) -0.0061(17) -0.0050(18)
O3 0.059(2) 0.048(2) 0.104(4) -0.020(2) -0.022(2) 0.015(2)
O4 0.049(2) 0.048(2) 0.046(2) -0.0154(17) -0.0133(17) 0.0173(17)
O5 0.0424(18) 0.0340(18) 0.051(2) -0.0019(15) 0.0103(16) -0.0053(15)
O6 0.097(3) 0.034(2) 0.148(5) 0.003(2) 0.060(3) 0.003(2)
O7 0.089(3) 0.046(2) 0.079(3) -0.006(2) 0.027(2) -0.019(2)
O8 0.0449(19) 0.048(2) 0.041(2) 0.0042(16) 0.0043(16) 0.0011(16)
O9 0.0349(19) 0.081(3) 0.068(3) 0.002(2) 0.0005(18) 0.0003(19)
O10 0.128(4) 0.072(3) 0.079(3) -0.007(2) 0.038(3) -0.044(3)
N1 0.066(3) 0.069(4) 0.061(3) 0.001(3) -0.006(3) 0.018(3)
N2 0.047(3) 0.108(5) 0.066(3) 0.022(3) 0.014(2) 0.007(3)
C1 0.040(3) 0.034(3) 0.052(3) 0.001(2) 0.003(2) -0.003(2)
C2 0.036(2) 0.031(2) 0.046(3) 0.004(2) -0.002(2) 0.002(2)
C3 0.049(3) 0.036(3) 0.048(3) -0.002(2) 0.004(2) -0.001(2)
C4 0.058(3) 0.042(3) 0.057(3) -0.012(3) 0.008(3) 0.004(3)
C5 0.051(3) 0.043(3) 0.053(3) -0.003(2) 0.017(3) -0.003(2)
C6 0.047(3) 0.033(3) 0.049(3) 0.000(2) 0.008(2) -0.003(2)
C7 0.036(2) 0.036(3) 0.038(3) -0.003(2) 0.002(2) 0.005(2)
C8 0.039(2) 0.032(2) 0.040(3) -0.004(2) 0.013(2) -0.001(2)
C9 0.043(3) 0.032(3) 0.049(3) -0.006(2) 0.001(2) 0.001(2)
C10 0.052(3) 0.032(3) 0.067(4) 0.004(2) -0.008(3) 0.005(2)
C11 0.049(3) 0.030(3) 0.077(4) -0.006(3) -0.011(3) -0.003(2)
C12 0.043(3) 0.040(3) 0.050(3) -0.003(2) 0.000(2) 0.002(2)
C13 0.043(3) 0.034(3) 0.043(3) 0.000(2) 0.007(2) 0.004(2)
C14 0.054(3) 0.040(3) 0.066(4) -0.005(3) 0.008(3) 0.000(3)
C15 0.037(3) 0.040(3) 0.055(3) 0.003(2) -0.002(2) 0.001(2)
C16 0.048(3) 0.048(3) 0.052(3) -0.001(3) 0.001(3) -0.005(3)
C17 0.055(4) 0.140(8) 0.100(6) 0.042(5) 0.006(4) -0.010(5)
C18 0.064(5) 0.236(14) 0.114(8) 0.072(9) 0.007(5) -0.026(7)
C19 0.057(5) 0.298(18) 0.104(7) 0.080(10) 0.020(5) 0.036(8)
C20 0.072(5) 0.216(12) 0.063(5) 0.034(6) 0.016(4) 0.057(6)
C21 0.058(4) 0.127(7) 0.046(4) 0.021(4) -0.002(3) 0.026(4)
C22 0.089(5) 0.108(6) 0.045(4) -0.002(4) -0.006(4) 0.052(5)
C23 0.145(10) 0.128(9) 0.084(6) -0.007(6) 0.001(6) 0.070(7)
C24 0.181(12) 0.113(8) 0.116(9) -0.041(7) -0.033(8) 0.087(8)
C25 0.171(10) 0.067(5) 0.122(8) -0.023(5) -0.076(7) 0.016(6)
C26 0.094(5) 0.066(5) 0.086(5) -0.008(4) -0.025(4) 0.015(4)
O21 0.091(3) 0.073(3) 0.134(5) -0.009(3) -0.037(3) 0.021(3)

loop_
_atom_type_symbol
_atom_type_description
_atom_type_scat_dispersion_real
_atom_type_scat_dispersion_imag
_atom_type_scat_source
C C 0.0181 0.0091 'International Tables Vol C Tables 4.2.6.8 and 6.1.1.4'
H H 0.0000 0.0000 'International Tables Vol C Tables 4.2.6.8 and 6.1.1.4'
N N 0.0311 0.0180 'International Tables Vol C Tables 4.2.6.8 and 6.1.1.4'
O O 0.0492 0.0322 'International Tables Vol C Tables 4.2.6.8 and 6.1.1.4'
Zn Zn -1.5491 0.6778 'International Tables Vol C Tables 4.2.6.8 and 6.1.1.4'

loop_
_geom_angle_atom_site_label_1
_geom_angle_atom_site_label_2
_geom_angle_atom_site_label_3
_geom_angle
_geom_angle_site_symmetry_1
_geom_angle_site_symmetry_3
_geom_angle_publ_flag
O16 Zn2 O11 98.71(13) 4_565 . ?
O16 Zn2 N4 115.14(16) 4_565 . ?
O11 Zn2 N4 145.98(16) . . ?
O16 Zn2 N3 96.30(15) 4_565 . ?
O11 Zn2 N3 95.24(17) . . ?
N4 Zn2 N3 78.53(19) . . ?
O16 Zn2 O20 97.02(13) 4_565 . ?
O11 Zn2 O20 86.98(13) . . ?
N4 Zn2 O20 91.89(17) . . ?
N3 Zn2 O20 166.01(15) . . ?
C27 O11 Zn2 112.9(3) . . ?
C40 O14 H14 109.5 . . ?
C33 O15 C34 117.4(3) . . ?
C41 O16 Zn2 121.1(3) . 4_566 ?
C42 O19 H19 109.3 . . ?
Zn2 O20 H20A 110.4 . . ?
Zn2 O20 H20B 109.7 . . ?
H20A O20 H20B 103.5 . . ?
C43 N3 C47 120.4(6) . . ?
C43 N3 Zn2 126.1(5) . . ?
C47 N3 Zn2 113.4(4) . . ?
C52 N4 C48 118.6(6) . . ?
C52 N4 Zn2 125.0(4) . . ?
C48 N4 Zn2 116.2(4) . . ?
O12 C27 O11 123.0(5) . . ?
O12 C27 C28 121.1(4) . . ?
O11 C27 C28 115.9(4) . . ?
C29 C28 C33 118.6(4) . . ?
C29 C28 C27 122.6(4) . . ?
C33 C28 C27 118.8(4) . . ?
C28 C29 C30 120.6(4) . . ?
C28 C29 C40 119.3(4) . . ?
C30 C29 C40 120.1(4) . . ?
C31 C30 C29 120.1(5) . . ?
C31 C30 H30 120.0 . . ?
C29 C30 H30 120.0 . . ?
C30 C31 C32 120.3(5) . . ?
C30 C31 H31 119.9 . . ?
C32 C31 H31 119.9 . . ?
C31 C32 C33 119.9(4) . . ?
C31 C32 H32 120.0 . . ?
C33 C32 H32 120.0 . . ?
O15 C33 C32 123.6(4) . . ?
O15 C33 C28 115.8(4) . . ?
C32 C33 C28 120.5(4) . . ?
C39 C34 C35 121.6(4) . . ?
C39 C34 O15 118.6(4) . . ?
C35 C34 O15 119.7(4) . . ?
C34 C35 C36 118.5(4) . . ?
C34 C35 C41 121.8(4) . . ?
C36 C35 C41 119.4(4) . . ?
C37 C36 C35 120.1(5) . . ?
C37 C36 H36 120.0 . . ?
C35 C36 H36 120.0 . . ?
C36 C37 C38 121.4(5) . . ?
C36 C37 H37 119.3 . . ?
C38 C37 H37 119.3 . . ?
C37 C38 C39 118.0(4) . . ?
C37 C38 C42 120.0(4) . . ?
C39 C38 C42 121.9(4) . . ?
C34 C39 C38 120.3(4) . . ?
C34 C39 H39 119.8 . . ?
C38 C39 H39 119.8 . . ?
O13 C40 O14 123.9(5) . . ?
O13 C40 C29 123.6(5) . . ?
O14 C40 C29 112.4(5) . . ?
O17 C41 O16 123.7(4) . . ?
O17 C41 C35 119.9(4) . . ?
O16 C41 C35 116.3(4) . . ?
O18 C42 O19 124.4(5) . . ?
O18 C42 C38 123.3(5) . . ?
O19 C42 C38 112.3(4) . . ?
N3 C43 C44 121.6(7) . . ?
N3 C43 H43 119.2 . . ?
C44 C43 H43 119.2 . . ?
C45 C44 C43 118.1(8) . . ?
C45 C44 H44 121.0 . . ?
C43 C44 H44 121.0 . . ?
C44 C45 C46 120.9(8) . . ?
C44 C45 H45 119.6 . . ?
C46 C45 H45 119.6 . . ?
C45 C46 C47 118.9(8) . . ?
C45 C46 H46 120.6 . . ?
C47 C46 H46 120.6 . . ?
N3 C47 C46 120.1(7) . . ?
N3 C47 C48 116.4(5) . . ?
C46 C47 C48 123.5(7) . . ?
N4 C48 C49 122.1(7) . . ?
N4 C48 C47 115.3(5) . . ?
C49 C48 C47 122.7(7) . . ?
C50 C49 C48 118.0(8) . . ?
C50 C49 H49 121.0 . . ?
C48 C49 H49 121.0 . . ?
C49 C50 C51 120.9(7) . . ?
C49 C50 H50 119.6 . . ?
C51 C50 H50 119.6 . . ?
C50 C51 C52 117.1(8) . . ?
C50 C51 H51 121.4 . . ?
C52 C51 H51 121.4 . . ?
N4 C52 C51 123.3(7) . . ?
N4 C52 H52 118.4 . . ?
C51 C52 H52 118.4 . . ?
O4 Zn1 O8 94.98(14) 4_566 . ?
O4 Zn1 N2 112.09(17) 4_566 . ?
O8 Zn1 N2 152.23(17) . . ?
O4 Zn1 O10 105.65(16) 4_566 . ?
O8 Zn1 O10 87.96(15) . . ?
N2 Zn1 O10 90.5(2) . . ?
O4 Zn1 N1 98.28(16) 4_566 . ?
O8 Zn1 N1 93.21(17) . . ?
N2 Zn1 N1 77.4(2) . . ?
O10 Zn1 N1 155.85(19) . . ?
C16 O2 H2 109.4 . . ?
C15 O4 Zn1 123.6(3) . 4_565 ?
C7 O5 C8 116.5(3) . . ?
C14 O6 H1 109.5 . . ?
C1 O8 Zn1 115.6(3) . . ?
Zn1 O10 H10A 112.0 . . ?
Zn1 O10 H10B 110.2 . . ?
H10A O10 H10B 102.1 . . ?
C26 N1 C22 120.2(6) . . ?
C26 N1 Zn1 125.5(5) . . ?
C22 N1 Zn1 114.2(5) . . ?
C17 N2 C21 119.1(6) . . ?
C17 N2 Zn1 124.4(5) . . ?
C21 N2 Zn1 116.5(5) . . ?
O9 C1 O8 123.6(5) . . ?
O9 C1 C2 120.6(5) . . ?
O8 C1 C2 115.7(4) . . ?
C3 C2 C7 118.3(4) . . ?
C3 C2 C1 123.2(4) . . ?
C7 C2 C1 118.4(4) . . ?
C2 C3 C4 120.6(5) . . ?
C2 C3 C14 118.6(5) . . ?
C4 C3 C14 120.8(5) . . ?
C3 C4 C5 120.2(5) . . ?
C3 C4 H4 119.9 . . ?
C5 C4 H4 119.9 . . ?
C6 C5 C4 119.7(5) . . ?
C6 C5 H5 120.2 . . ?
C4 C5 H5 120.2 . . ?
C5 C6 C7 119.4(4) . . ?
C5 C6 H6 120.3 . . ?
C7 C6 H6 120.3 . . ?
C2 C7 O5 115.9(4) . . ?
C2 C7 C6 121.7(4) . . ?
O5 C7 C6 122.4(4) . . ?
C13 C8 C9 120.7(4) . . ?
C13 C8 O5 120.6(4) . . ?
C9 C8 O5 118.6(4) . . ?
C8 C9 C10 118.2(4) . . ?
C8 C9 C15 121.0(4) . . ?
C10 C9 C15 120.5(4) . . ?
C9 C10 C11 120.9(5) . . ?
C9 C10 H10 119.6 . . ?
C11 C10 H10 119.6 . . ?
C12 C11 C10 120.1(5) . . ?
C12 C11 H11 119.9 . . ?
C10 C11 H11 119.9 . . ?
C11 C12 C13 119.2(5) . . ?
C11 C12 C16 119.4(5) . . ?
C13 C12 C16 121.3(4) . . ?
C8 C13 C12 120.8(4) . . ?
C8 C13 H13 119.6 . . ?
C12 C13 H13 119.6 . . ?
O7 C14 O6 122.0(5) . . ?
O7 C14 C3 122.9(5) . . ?
O6 C14 C3 115.1(5) . . ?
O3 C15 O4 123.9(5) . . ?
O3 C15 C9 120.9(5) . . ?
O4 C15 C9 115.1(4) . . ?
O1 C16 O2 123.5(5) . . ?
O1 C16 C12 123.6(5) . . ?
O2 C16 C12 112.8(4) . . ?
N2 C17 C18 119.9(9) . . ?
N2 C17 H17 120.0 . . ?
C18 C17 H17 120.0 . . ?
C19 C18 C17 120.1(10) . . ?
C19 C18 H18 119.9 . . ?
C17 C18 H18 119.9 . . ?
C20 C19 C18 121.2(9) . . ?
C20 C19 H19A 119.4 . . ?
C18 C19 H19A 119.4 . . ?
C19 C20 C21 116.4(10) . . ?
C19 C20 H20 121.8 . . ?
C21 C20 H20 121.8 . . ?
N2 C21 C20 123.0(8) . . ?
N2 C21 C22 116.0(6) . . ?
C20 C21 C22 121.0(8) . . ?
N1 C22 C23 120.4(9) . . ?
N1 C22 C21 115.7(6) . . ?
C23 C22 C21 123.8(8) . . ?
C24 C23 C22 119.9(10) . . ?
C24 C23 H23 120.0 . . ?
C22 C23 H23 120.0 . . ?
C23 C24 C25 120.8(10) . . ?
C23 C24 H24 119.6 . . ?
C25 C24 H24 119.6 . . ?
C24 C25 C26 116.5(9) . . ?
C24 C25 H25 121.7 . . ?
C26 C25 H25 121.7 . . ?
N1 C26 C25 122.0(8) . . ?
N1 C26 H26 119.0 . . ?
C25 C26 H26 119.0 . . ?
H21A O21 H21B 104.5 . . ?

loop_
_geom_bond_atom_site_label_1
_geom_bond_atom_site_label_2
_geom_bond_distance
_geom_bond_site_symmetry_2
_geom_bond_publ_flag
Zn2 O16 1.986(3) 4_565 ?
Zn2 O11 2.013(3) . ?
Zn2 N4 2.066(4) . ?
Zn2 N3 2.109(4) . ?
Zn2 O20 2.121(3) . ?
O11 C27 1.273(5) . ?
O12 C27 1.226(5) . ?
O13 C40 1.198(6) . ?
O14 C40 1.320(6) . ?
O14 H14 0.8201 . ?
O15 C33 1.377(5) . ?
O15 C34 1.412(5) . ?
O16 C41 1.259(5) . ?
O16 Zn2 1.986(3) 4_566 ?
O17 C41 1.234(5) . ?
O18 C42 1.215(6) . ?
O19 C42 1.316(6) . ?
O19 H19 0.8201 . ?
O20 H20A 0.8656 . ?
O20 H20B 0.8651 . ?
N3 C43 1.311(7) . ?
N3 C47 1.356(7) . ?
N4 C52 1.316(7) . ?
N4 C48 1.337(7) . ?
C27 C28 1.511(6) . ?
C28 C29 1.393(6) . ?
C28 C33 1.396(6) . ?
C29 C30 1.382(6) . ?
C29 C40 1.501(6) . ?
C30 C31 1.375(6) . ?
C30 H30 0.9300 . ?
C31 C32 1.382(6) . ?
C31 H31 0.9300 . ?
C32 C33 1.383(6) . ?
C32 H32 0.9300 . ?
C34 C39 1.365(6) . ?
C34 C35 1.384(6) . ?
C35 C36 1.392(6) . ?
C35 C41 1.508(6) . ?
C36 C37 1.374(6) . ?
C36 H36 0.9300 . ?
C37 C38 1.390(6) . ?
C37 H37 0.9300 . ?
C38 C39 1.399(6) . ?
C38 C42 1.483(7) . ?
C39 H39 0.9300 . ?
C43 C44 1.399(9) . ?
C43 H43 0.9300 . ?
C44 C45 1.357(11) . ?
C44 H44 0.9300 . ?
C45 C46 1.365(11) . ?
C45 H45 0.9300 . ?
C46 C47 1.386(8) . ?
C46 H46 0.9300 . ?
C47 C48 1.469(8) . ?
C48 C49 1.400(8) . ?
C49 C50 1.359(10) . ?
C49 H49 0.9300 . ?
C50 C51 1.377(11) . ?
C50 H50 0.9300 . ?
C51 C52 1.395(8) . ?
C51 H51 0.9300 . ?
C52 H52 0.9300 . ?
Zn1 O4 1.956(3) 4_566 ?
Zn1 O8 2.003(3) . ?
Zn1 N2 2.075(5) . ?
Zn1 O10 2.099(4) . ?
Zn1 N1 2.125(5) . ?
O1 C16 1.210(6) . ?
O2 C16 1.317(6) . ?
O2 H2 0.8200 . ?
O3 C15 1.227(5) . ?
O4 C15 1.253(6) . ?
O4 Zn1 1.956(3) 4_565 ?
O5 C7 1.382(5) . ?
O5 C8 1.389(5) . ?
O6 C14 1.286(6) . ?
O6 H1 0.8200 . ?
O7 C14 1.198(6) . ?
O8 C1 1.278(5) . ?
O9 C1 1.234(5) . ?
O10 H10A 0.8892 . ?
O10 H10B 0.8855 . ?
N1 C26 1.320(8) . ?
N1 C22 1.355(8) . ?
N2 C17 1.324(8) . ?
N2 C21 1.336(8) . ?
C1 C2 1.509(6) . ?
C2 C3 1.389(6) . ?
C2 C7 1.380(6) . ?
C3 C4 1.379(7) . ?
C3 C14 1.498(7) . ?
C4 C5 1.386(6) . ?
C4 H4 0.9300 . ?
C5 C6 1.384(6) . ?
C5 H5 0.9300 . ?
C6 C7 1.378(6) . ?
C6 H6 0.9300 . ?
C8 C13 1.377(6) . ?
C8 C9 1.393(6) . ?
C9 C10 1.391(6) . ?
C9 C15 1.502(6) . ?
C10 C11 1.389(6) . ?
C10 H10 0.9300 . ?
C11 C12 1.382(6) . ?
C11 H11 0.9300 . ?
C12 C13 1.384(6) . ?
C12 C16 1.486(7) . ?
C13 H13 0.9300 . ?
C17 C18 1.410(10) . ?
C17 H17 0.9300 . ?
C18 C19 1.330(14) . ?
C18 H18 0.9300 . ?
C19 C20 1.361(13) . ?
C19 H19A 0.9300 . ?
C20 C21 1.403(9) . ?
C20 H20 0.9300 . ?
C21 C22 1.450(10) . ?
C22 C23 1.383(10) . ?
C23 C24 1.346(13) . ?
C23 H23 0.9300 . ?
C24 C25 1.398(12) . ?
C24 H24 0.9300 . ?
C25 C26 1.414(9) . ?
C25 H25 0.9300 . ?
C26 H26 0.9300 . ?
O21 H21A 0.8499 . ?
O21 H21B 0.8502 . ?

loop_
_geom_hbond_atom_site_label_D
_geom_hbond_atom_site_label_H
_geom_hbond_atom_site_label_A
_geom_hbond_distance_DH
_geom_hbond_distance_HA
_geom_hbond_distance_DA
_geom_hbond_angle_DHA
_geom_hbond_site_symmetry_A
O21 H21B O1 0.85 2.20 3.015(6) 159.9 2_645
O21 H21A O12 0.85 2.13 2.934(5) 157.5 1_455
C20 H20 O12 0.93 2.38 3.224(9) 150.4 4_466
C17 H17 O10 0.93 2.57 3.070(9) 114.1 .
O10 H10B O7 0.89 1.88 2.753(6) 166.5 .
O6 H1 O3 0.82 1.78 2.556(5) 157.0 2_645
O2 H2 O11 0.82 1.80 2.605(4) 168.1 4_566
C52 H52 O20 0.93 2.50 3.087(8) 120.9 .
C51 H51 O6 0.93 2.57 3.407(8) 149.9 3_755
C49 H49 O9 0.93 2.34 3.254(8) 168.7 4_665
C46 H46 O9 0.93 2.58 3.505(9) 170.3 4_665
O20 H20B O17 0.87 2.31 2.930(5) 128.6 4_565
O20 H20B O13 0.87 2.29 2.957(5) 134.1 3_755
O20 H20A O1 0.87 2.59 3.167(5) 125.0 4_565
O20 H20A O13 0.87 2.17 2.887(5) 140.5 .
O19 H19 O8 0.82 1.80 2.591(4) 162.9 4_565
O14 H14 O17 0.82 1.73 2.550(5) 176.0 2_745

loop_
_geom_torsion_atom_site_label_1
_geom_torsion_atom_site_label_2
_geom_torsion_atom_site_label_3
_geom_torsion_atom_site_label_4
_geom_torsion
_geom_torsion_site_symmetry_1
_geom_torsion_site_symmetry_2
_geom_torsion_site_symmetry_3
_geom_torsion_site_symmetry_4
_geom_torsion_publ_flag
Zn2 O11 C27 O12 6.6(6) . . . . ?
Zn2 O11 C27 C28 -174.2(3) . . . . ?
O12 C27 C28 C29 -75.6(6) . . . . ?
O11 C27 C28 C29 105.2(5) . . . . ?
O12 C27 C28 C33 102.6(5) . . . . ?
O11 C27 C28 C33 -76.6(5) . . . . ?
C33 C28 C29 C30 1.2(7) . . . . ?
C27 C28 C29 C30 179.5(4) . . . . ?
C33 C28 C29 C40 179.2(4) . . . . ?
C27 C28 C29 C40 -2.6(7) . . . . ?
C28 C29 C30 C31 -0.2(8) . . . . ?
C40 C29 C30 C31 -178.1(5) . . . . ?
C29 C30 C31 C32 -1.2(8) . . . . ?
C30 C31 C32 C33 1.4(8) . . . . ?
C34 O15 C33 C32 -21.7(6) . . . . ?
C34 O15 C33 C28 160.6(4) . . . . ?
C31 C32 C33 O15 -177.9(4) . . . . ?
C31 C32 C33 C28 -0.4(7) . . . . ?
C29 C28 C33 O15 176.8(4) . . . . ?
C27 C28 C33 O15 -1.5(6) . . . . ?
C29 C28 C33 C32 -0.9(7) . . . . ?
C27 C28 C33 C32 -179.3(4) . . . . ?
C33 O15 C34 C39 -78.1(5) . . . . ?
C33 O15 C34 C35 106.3(5) . . . . ?
C39 C34 C35 C36 -1.4(7) . . . . ?
O15 C34 C35 C36 174.0(4) . . . . ?
C39 C34 C35 C41 172.3(4) . . . . ?
O15 C34 C35 C41 -12.2(7) . . . . ?
C34 C35 C36 C37 1.0(8) . . . . ?
C41 C35 C36 C37 -172.9(5) . . . . ?
C35 C36 C37 C38 1.2(9) . . . . ?
C36 C37 C38 C39 -2.8(8) . . . . ?
C36 C37 C38 C42 174.6(5) . . . . ?
C35 C34 C39 C38 -0.3(7) . . . . ?
O15 C34 C39 C38 -175.8(4) . . . . ?
C37 C38 C39 C34 2.4(7) . . . . ?
C42 C38 C39 C34 -175.0(5) . . . . ?
C28 C29 C40 O13 -27.4(8) . . . . ?
C30 C29 C40 O13 150.6(6) . . . . ?
C28 C29 C40 O14 151.0(5) . . . . ?
C30 C29 C40 O14 -31.0(7) . . . . ?
Zn2 O16 C41 O17 10.7(7) 4_566 . . . ?
Zn2 O16 C41 C35 -169.2(3) 4_566 . . . ?
C34 C35 C41 O17 139.0(5) . . . . ?
C36 C35 C41 O17 -47.3(7) . . . . ?
C34 C35 C41 O16 -41.1(7) . . . . ?
C36 C35 C41 O16 132.6(5) . . . . ?
C37 C38 C42 O18 5.9(9) . . . . ?
C39 C38 C42 O18 -176.8(5) . . . . ?
C37 C38 C42 O19 -174.0(5) . . . . ?
C39 C38 C42 O19 3.3(7) . . . . ?
C47 N3 C43 C44 0.6(10) . . . . ?
Zn2 N3 C43 C44 -175.9(5) . . . . ?
N3 C43 C44 C45 -1.0(12) . . . . ?
C43 C44 C45 C46 0.2(13) . . . . ?
C44 C45 C46 C47 1.0(13) . . . . ?
C43 N3 C47 C46 0.6(9) . . . . ?
Zn2 N3 C47 C46 177.5(4) . . . . ?
C43 N3 C47 C48 -179.3(5) . . . . ?
Zn2 N3 C47 C48 -2.5(6) . . . . ?
C45 C46 C47 N3 -1.4(10) . . . . ?
C45 C46 C47 C48 178.6(7) . . . . ?
C52 N4 C48 C49 -0.3(9) . . . . ?
Zn2 N4 C48 C49 -175.9(5) . . . . ?
C52 N4 C48 C47 -179.9(5) . . . . ?
Zn2 N4 C48 C47 4.6(6) . . . . ?
N3 C47 C48 N4 -1.3(8) . . . . ?
C46 C47 C48 N4 178.7(5) . . . . ?
N3 C47 C48 C49 179.1(5) . . . . ?
C46 C47 C48 C49 -0.8(9) . . . . ?
N4 C48 C49 C50 2.0(10) . . . . ?
C47 C48 C49 C50 -178.5(7) . . . . ?
C48 C49 C50 C51 -2.7(13) . . . . ?
C49 C50 C51 C52 1.9(14) . . . . ?
C48 N4 C52 C51 -0.6(10) . . . . ?
Zn2 N4 C52 C51 174.5(6) . . . . ?
C50 C51 C52 N4 -0.2(13) . . . . ?
Zn1 O8 C1 O9 8.2(6) . . . . ?
Zn1 O8 C1 C2 -174.3(3) . . . . ?
O9 C1 C2 C3 -98.4(6) . . . . ?
O8 C1 C2 C3 84.0(6) . . . . ?
O9 C1 C2 C7 84.3(6) . . . . ?
O8 C1 C2 C7 -93.3(5) . . . . ?
C7 C2 C3 C4 -2.6(7) . . . . ?
C1 C2 C3 C4 -179.9(5) . . . . ?
C7 C2 C3 C14 177.7(4) . . . . ?
C1 C2 C3 C14 0.4(7) . . . . ?
C2 C3 C4 C5 0.0(8) . . . . ?
C14 C3 C4 C5 179.7(5) . . . . ?
C3 C4 C5 C6 1.1(8) . . . . ?
C4 C5 C6 C7 0.3(8) . . . . ?
C3 C2 C7 O5 -177.6(4) . . . . ?
C1 C2 C7 O5 -0.1(6) . . . . ?
C3 C2 C7 C6 4.0(7) . . . . ?
C1 C2 C7 C6 -178.5(4) . . . . ?
C8 O5 C7 C2 154.4(4) . . . . ?
C8 O5 C7 C6 -27.2(6) . . . . ?
C5 C6 C7 C2 -2.9(7) . . . . ?
C5 C6 C7 O5 178.8(4) . . . . ?
C7 O5 C8 C13 -72.8(5) . . . . ?
C7 O5 C8 C9 111.2(5) . . . . ?
C13 C8 C9 C10 -0.7(7) . . . . ?
O5 C8 C9 C10 175.3(4) . . . . ?
C13 C8 C9 C15 173.1(4) . . . . ?
O5 C8 C9 C15 -10.9(7) . . . . ?
C8 C9 C10 C11 2.0(8) . . . . ?
C15 C9 C10 C11 -171.8(5) . . . . ?
C9 C10 C11 C12 -1.4(9) . . . . ?
C10 C11 C12 C13 -0.7(8) . . . . ?
C10 C11 C12 C16 175.5(5) . . . . ?
C9 C8 C13 C12 -1.3(7) . . . . ?
O5 C8 C13 C12 -177.2(4) . . . . ?
C11 C12 C13 C8 2.0(8) . . . . ?
C16 C12 C13 C8 -174.1(5) . . . . ?
C2 C3 C14 O7 7.4(9) . . . . ?
C4 C3 C14 O7 -172.3(6) . . . . ?
C2 C3 C14 O6 -171.6(5) . . . . ?
C4 C3 C14 O6 8.7(8) . . . . ?
Zn1 O4 C15 O3 5.7(8) 4_565 . . . ?
Zn1 O4 C15 C9 -178.2(3) 4_565 . . . ?
C8 C9 C15 O3 130.2(5) . . . . ?
C10 C9 C15 O3 -56.1(7) . . . . ?
C8 C9 C15 O4 -46.0(7) . . . . ?
C10 C9 C15 O4 127.6(5) . . . . ?
C11 C12 C16 O1 -0.3(9) . . . . ?
C13 C12 C16 O1 175.8(5) . . . . ?
C11 C12 C16 O2 -177.8(5) . . . . ?
C13 C12 C16 O2 -1.7(7) . . . . ?
C21 N2 C17 C18 1.3(11) . . . . ?
Zn1 N2 C17 C18 -179.2(6) . . . . ?
N2 C17 C18 C19 3.0(14) . . . . ?
C17 C18 C19 C20 -5.6(17) . . . . ?
C18 C19 C20 C21 3.8(15) . . . . ?
C17 N2 C21 C20 -3.0(10) . . . . ?
Zn1 N2 C21 C20 177.4(5) . . . . ?
C17 N2 C21 C22 176.6(6) . . . . ?
Zn1 N2 C21 C22 -3.0(7) . . . . ?
C19 C20 C21 N2 0.6(12) . . . . ?
C19 C20 C21 C22 -179.1(7) . . . . ?
C26 N1 C22 C23 -1.9(10) . . . . ?
Zn1 N1 C22 C23 176.8(6) . . . . ?
C26 N1 C22 C21 178.4(6) . . . . ?
Zn1 N1 C22 C21 -3.0(7) . . . . ?
N2 C21 C22 N1 4.0(9) . . . . ?
C20 C21 C22 N1 -176.4(6) . . . . ?
N2 C21 C22 C23 -175.8(7) . . . . ?
C20 C21 C22 C23 3.9(11) . . . . ?
N1 C22 C23 C24 -0.5(13) . . . . ?
C21 C22 C23 C24 179.3(8) . . . . ?
C22 C23 C24 C25 2.6(16) . . . . ?
C23 C24 C25 C26 -2.3(15) . . . . ?
C22 N1 C26 C25 2.1(10) . . . . ?
Zn1 N1 C26 C25 -176.4(5) . . . . ?
C24 C25 C26 N1 0.0(12) . . . . ?
